data_7026352
loop_
_publ_author_name
'Ji, Changchun'
'Huang, Liangfang'
'Li, Jing'
'Zheng, Hegen'
'Li, Yizhi'
'Guo, Zijian'

_publ_section_title
;
 Solvothermal syntheses, structures, and physical properties of four new
 coordination compounds constructed from a bent dicarboxylate ligand.
;
_journal_issue 35
_journal_name_full 'Dalton transactions (Cambridge, England : 2003)'
_journal_page_first 8240
_journal_page_last 8247
_journal_paper_doi 10.1039/c0dt00352b
_journal_volume 39
_journal_year 2010
_chemical_formula_moiety 'C34 H20 Cd3 F12 O11, H2 O'
_chemical_formula_sum 'C34 H22 Cd3 F12 O12'
_chemical_formula_weight 1187.72
_chemical_name_systematic
;
?
;
_space_group_IT_number 2
_symmetry_cell_setting triclinic
_symmetry_space_group_name_Hall '-P 1'
_symmetry_space_group_name_H-M 'P -1'
_atom_sites_solution_hydrogens geom
_atom_sites_solution_primary direct
_atom_sites_solution_secondary difmap
_audit_creation_method SHELXL-97
_cell_angle_alpha 102.432(2)
_cell_angle_beta 94.761(3)
_cell_angle_gamma 102.521(2)
_cell_formula_units_Z 2
_cell_length_a 7.5227(15)
_cell_length_b 14.626(2)
_cell_length_c 18.9971(18)
_cell_measurement_reflns_used 1047
_cell_measurement_temperature 123(2)
_cell_measurement_theta_max 20.062
_cell_measurement_theta_min 2.347
_cell_volume 1974.1(5)
_computing_cell_refinement SMART
_computing_data_collection 'SMART (Bruker, 2000)'
_computing_data_reduction 'SAINT (Bruker, 2000)'
_computing_molecular_graphics SHELXTL
_computing_publication_material SHELXTL
_computing_structure_refinement SHELXTL
_computing_structure_solution 'SHELXTL (Bruker, 2000)'
_diffrn_ambient_temperature 123(2)
_diffrn_measured_fraction_theta_full 0.975
_diffrn_measured_fraction_theta_max 0.975
_diffrn_measurement_device_type 'Bruker Smart Apex CCD'
_diffrn_measurement_method 'phi and omega scans'
_diffrn_radiation_monochromator graphite
_diffrn_radiation_source 'fine-focus sealed tube'
_diffrn_radiation_type MoK\a
_diffrn_radiation_wavelength 0.71073
_diffrn_reflns_av_R_equivalents 0.0246
_diffrn_reflns_av_sigmaI/netI 0.0615
_diffrn_reflns_limit_h_max 9
_diffrn_reflns_limit_h_min -5
_diffrn_reflns_limit_k_max 16
_diffrn_reflns_limit_k_min -18
_diffrn_reflns_limit_l_max 23
_diffrn_reflns_limit_l_min -23
_diffrn_reflns_number 10708
_diffrn_reflns_theta_full 26.00
_diffrn_reflns_theta_max 26.00
_diffrn_reflns_theta_min 2.04
_exptl_absorpt_coefficient_mu 1.717
_exptl_absorpt_correction_T_max 0.709
_exptl_absorpt_correction_T_min 0.583
_exptl_absorpt_correction_type multi-scan
_exptl_absorpt_process_details 'SADABS; Bruker, 2000'
_exptl_crystal_colour colorless
_exptl_crystal_density_diffrn 1.998
_exptl_crystal_density_method 'not measured'
_exptl_crystal_description needle
_exptl_crystal_F_000 1148
_exptl_crystal_size_max 0.32
_exptl_crystal_size_mid 0.28
_exptl_crystal_size_min 0.20
_refine_diff_density_max 1.080
_refine_diff_density_min -1.140
_refine_diff_density_rms 0.125
_refine_ls_extinction_method none
_refine_ls_goodness_of_fit_ref 1.079
_refine_ls_hydrogen_treatment constr
_refine_ls_matrix_type full
_refine_ls_number_parameters 538
_refine_ls_number_reflns 7575
_refine_ls_number_restraints 0
_refine_ls_restrained_S_all 1.079
_refine_ls_R_factor_all 0.0751
_refine_ls_R_factor_gt 0.0488
_refine_ls_shift/su_max 0.000
_refine_ls_shift/su_mean 0.000
_refine_ls_structure_factor_coef Fsqd
_refine_ls_weighting_details 'calc w=1/[\s^2^(Fo^2^)+(0.0500P)^2^+1.9900P] where P=(Fo^2^+2Fc^2^)/3'
_refine_ls_weighting_scheme calc
_refine_ls_wR_factor_gt 0.1024
_refine_ls_wR_factor_ref 0.1077
_reflns_number_gt 5653
_reflns_number_total 7575
_reflns_threshold_expression >2sigma(I)
_cod_data_source_file c0dt00352b.txt
_cod_data_source_block 80520bm
_cod_depositor_comments
;
The following automatic conversions were performed:

'_symmetry_cell_setting' value 'Triclinic' changed to 'triclinic'
according to /home/saulius/struct/CIF-dictionaries/cif_core.dic
dictionary named 'cif_core.dic' version 2.4.2 from 2011-04-26.

Automatic conversion script
Id: cif_fix_values 1891 2012-01-12 08:04:46Z andrius 
;
_cod_original_sg_symbol_H-M 'P -1 '
_cod_database_code 7026352

loop_
_symmetry_equiv_pos_as_xyz
'x, y, z'
'-x, -y, -z'

loop_
_atom_site_label
_atom_site_type_symbol
_atom_site_fract_x
_atom_site_fract_y
_atom_site_fract_z
_atom_site_U_iso_or_equiv
_atom_site_adp_type
_atom_site_occupancy
_atom_site_symmetry_multiplicity
_atom_site_calc_flag
_atom_site_refinement_flags
C1 C 0.6059(9) 0.7190(4) 0.1331(3) 0.0328(13) Uani 1 1 d .
C2 C 0.5371(8) 0.8044(4) 0.1406(3) 0.0288(12) Uani 1 1 d .
C3 C 0.6180(8) 0.8898(4) 0.1893(3) 0.0354(14) Uani 1 1 d .
H3 H 0.7277 0.8955 0.2182 0.043 Uiso 1 1 calc R
C4 C 0.5387(8) 0.9687(4) 0.1964(3) 0.0304(12) Uani 1 1 d .
H4 H 0.5967 1.0263 0.2297 0.036 Uiso 1 1 calc R
C5 C 0.3744(8) 0.9622(4) 0.1546(3) 0.0297(12) Uani 1 1 d .
C6 C 0.2911(8) 0.8777(4) 0.1079(3) 0.0321(13) Uani 1 1 d .
H6 H 0.1786 0.8716 0.0808 0.038 Uiso 1 1 calc R
C7 C 0.3722(9) 0.7982(4) 0.0996(3) 0.0376(14) Uani 1 1 d .
H7 H 0.3140 0.7409 0.0660 0.045 Uiso 1 1 calc R
C8 C 0.2910(8) 1.0530(4) 0.1655(3) 0.0307(12) Uani 1 1 d .
C9 C 0.4262(8) 1.1408(4) 0.1525(3) 0.0297(12) Uani 1 1 d .
C10 C 0.3965(8) 1.2351(4) 0.1769(4) 0.0336(13) Uani 1 1 d .
H10 H 0.3068 1.2439 0.2068 0.040 Uiso 1 1 calc R
C11 C 0.4969(8) 1.3116(4) 0.1571(3) 0.0273(12) Uani 1 1 d .
H11 H 0.4791 1.3728 0.1751 0.033 Uiso 1 1 calc R
C12 C 0.6279(8) 1.2996(4) 0.1098(3) 0.0319(13) Uani 1 1 d .
C13 C 0.6632(9) 1.2098(4) 0.0882(3) 0.0339(13) Uani 1 1 d .
H13 H 0.7566 1.2020 0.0600 0.041 Uiso 1 1 calc R
C14 C 0.5597(8) 1.1304(4) 0.1084(3) 0.0293(12) Uani 1 1 d .
H14 H 0.5816 1.0697 0.0919 0.035 Uiso 1 1 calc R
C15 C 0.7254(8) 1.3807(4) 0.0803(3) 0.0284(12) Uani 1 1 d .
C16 C 0.1214(9) 1.0333(4) 0.1055(4) 0.0375(14) Uani 1 1 d .
C17 C 0.2330(10) 1.0669(5) 0.2412(3) 0.0392(15) Uani 1 1 d .
C18 C 0.5313(8) 0.6331(4) 0.2797(3) 0.0309(12) Uani 1 1 d .
C19 C 0.6651(5) 0.6775(2) 0.34805(18) 0.0374(15) Uani 1 1 d G
C20 C 0.7052(6) 0.7750(2) 0.3825(2) 0.0389(15) Uani 1 1 d G
H20 H 0.6436 0.8157 0.3647 0.047 Uiso 1 1 calc R
C21 C 0.8375(6) 0.81156(19) 0.4436(2) 0.0410(15) Uani 1 1 d G
H21 H 0.8644 0.8768 0.4666 0.049 Uiso 1 1 calc R
C22 C 0.9297(5) 0.7507(3) 0.47013(18) 0.0327(13) Uani 1 1 d G
C23 C 0.8896(5) 0.6532(2) 0.4357(2) 0.0374(14) Uani 1 1 d G
H23 H 0.9512 0.6124 0.4534 0.045 Uiso 1 1 calc R
C24 C 0.7573(6) 0.61656(19) 0.37462(19) 0.0331(13) Uani 1 1 d G
H24 H 0.7304 0.5513 0.3516 0.040 Uiso 1 1 calc R
C25 C 1.0870(9) 0.7896(5) 0.5341(4) 0.0409(15) Uani 1 1 d .
C26 C 1.0624(5) 0.7276(3) 0.5917(2) 0.0411(15) Uani 1 1 d G
C27 C 1.2080(4) 0.7058(3) 0.6294(2) 0.0386(14) Uani 1 1 d G
H27 H 1.3273 0.7270 0.6198 0.046 Uiso 1 1 calc R
C28 C 1.1753(4) 0.6524(3) 0.6813(2) 0.0325(13) Uani 1 1 d G
H28 H 1.2727 0.6378 0.7065 0.039 Uiso 1 1 calc R
C29 C 0.9970(5) 0.6208(3) 0.69556(19) 0.0326(13) Uani 1 1 d G
C30 C 0.8514(4) 0.6426(3) 0.6579(2) 0.0394(14) Uani 1 1 d G
H30 H 0.7321 0.6214 0.6675 0.047 Uiso 1 1 calc R
C31 C 0.8841(4) 0.6960(3) 0.6060(2) 0.0352(13) Uani 1 1 d G
H31 H 0.7867 0.7106 0.5808 0.042 Uiso 1 1 calc R
C32 C 0.9633(8) 0.5625(4) 0.7509(3) 0.0332(13) Uani 1 1 d .
C33 C 1.1017(10) 0.8941(5) 0.5769(4) 0.0425(16) Uani 1 1 d .
C34 C 1.2720(9) 0.7865(5) 0.5001(4) 0.0398(15) Uani 1 1 d .
Cd1 Cd -0.16237(6) 0.59117(3) 0.18382(2) 0.03135(12) Uani 1 1 d .
Cd2 Cd 0.0000 0.5000 0.0000 0.02941(14) Uani 1 2 d S
Cd3 Cd 0.29002(6) 0.54307(3) 0.15724(2) 0.03456(12) Uani 1 1 d .
Cd4 Cd 0.5000 0.5000 0.0000 0.03077(15) Uani 1 2 d S
F1 F 0.0511(5) 1.1109(3) 0.1108(2) 0.0458(9) Uani 1 1 d .
F2 F 0.1632(5) 1.0100(3) 0.0405(2) 0.0444(9) Uani 1 1 d .
F3 F -0.0190(5) 0.9636(3) 0.1150(2) 0.0429(9) Uani 1 1 d .
F4 F 0.1069(5) 1.1215(3) 0.2486(2) 0.0409(8) Uani 1 1 d .
F5 F 0.3726(5) 1.1094(2) 0.29206(18) 0.0386(8) Uani 1 1 d .
F6 F 0.1461(5) 0.9836(3) 0.2552(2) 0.0442(9) Uani 1 1 d .
F7 F 0.9391(5) 0.9046(3) 0.59494(19) 0.0428(9) Uani 1 1 d .
F8 F 1.2163(5) 0.9197(3) 0.6374(2) 0.0450(9) Uani 1 1 d .
F9 F 1.1568(5) 0.9573(3) 0.53608(19) 0.0413(8) Uani 1 1 d .
F10 F 1.2721(5) 0.8257(3) 0.44364(19) 0.0479(10) Uani 1 1 d .
F11 F 1.4213(5) 0.8354(3) 0.5461(2) 0.0446(9) Uani 1 1 d .
F12 F 1.2869(5) 0.6980(3) 0.4776(2) 0.0445(9) Uani 1 1 d .
O1 O 0.5095(6) 0.6377(3) 0.0942(2) 0.0383(10) Uani 1 1 d .
O2 O 0.7643(6) 0.7264(3) 0.1657(2) 0.0333(9) Uani 1 1 d .
O3 O 0.6648(6) 1.4575(3) 0.0922(2) 0.0303(9) Uani 1 1 d .
O4 O 0.8553(6) 1.3715(3) 0.0476(2) 0.0330(9) Uani 1 1 d .
O5 O 0.3961(5) 0.6701(3) 0.2692(2) 0.0345(9) Uani 1 1 d .
O6 O 0.5649(5) 0.5686(3) 0.2327(2) 0.0339(9) Uani 1 1 d .
O7 O 0.8175(7) 0.5603(3) 0.7791(3) 0.0457(11) Uani 1 1 d .
O8 O 1.0864(6) 0.5203(3) 0.7647(2) 0.0417(10) Uani 1 1 d .
O9 O 0.2509(6) 0.4525(3) 0.0442(2) 0.0360(9) Uani 1 1 d .
H9A H 0.2267 0.3925 0.0427 0.043 Uiso 1 1 d R
O10 O 0.0609(6) 0.5982(3) 0.1139(2) 0.0318(9) Uani 1 1 d .
H10B H 0.1560 0.6448 0.1258 0.038 Uiso 1 1 d R
O11 O 0.0522(6) 0.7129(3) 0.2747(2) 0.0400(10) Uani 1 1 d .
H11C H 0.1420 0.7189 0.2503 0.048 Uiso 1 1 d R
H11A H 0.1039 0.6963 0.3098 0.048 Uiso 1 1 d R
O1W O 0.1288(12) 0.2526(6) 0.0120(5) 0.045(2) Uani 0.50 1 d P
H1X H 0.1578 0.2243 0.0444 0.054 Uiso 0.50 1 d PR
H1Y H 0.0138 0.2487 0.0080 0.054 Uiso 0.50 1 d PR
O2W O 0.5173(14) 0.5084(7) 0.4699(5) 0.049(2) Uani 0.50 1 d P
H2X H 0.5604 0.4586 0.4642 0.059 Uiso 0.50 1 d PR
H2Y H 0.4045 0.4931 0.4754 0.059 Uiso 0.50 1 d PR

loop_
_atom_site_aniso_label
_atom_site_aniso_U_11
_atom_site_aniso_U_22
_atom_site_aniso_U_33
_atom_site_aniso_U_23
_atom_site_aniso_U_13
_atom_site_aniso_U_12
C1 0.044(3) 0.028(3) 0.031(3) 0.011(3) 0.009(3) 0.013(3)
C2 0.032(3) 0.021(3) 0.035(3) 0.012(2) 0.011(2) 0.005(2)
C3 0.024(3) 0.037(3) 0.045(3) 0.003(3) -0.004(3) 0.017(2)
C4 0.028(3) 0.027(3) 0.030(3) 0.003(2) -0.010(2) 0.004(2)
C5 0.027(3) 0.035(3) 0.031(3) 0.014(3) 0.006(2) 0.009(2)
C6 0.029(3) 0.039(3) 0.033(3) 0.023(3) 0.000(2) 0.005(2)
C7 0.046(4) 0.034(3) 0.032(3) 0.003(3) 0.003(3) 0.012(3)
C8 0.035(3) 0.031(3) 0.031(3) 0.011(2) 0.011(3) 0.012(2)
C9 0.031(3) 0.021(3) 0.036(3) 0.008(2) 0.005(2) 0.002(2)
C10 0.028(3) 0.030(3) 0.054(4) 0.019(3) 0.021(3) 0.016(2)
C11 0.034(3) 0.020(2) 0.035(3) 0.009(2) 0.013(2) 0.017(2)
C12 0.034(3) 0.035(3) 0.027(3) 0.015(2) 0.003(2) 0.002(2)
C13 0.041(3) 0.032(3) 0.035(3) 0.021(3) 0.011(3) 0.009(2)
C14 0.035(3) 0.017(2) 0.037(3) 0.004(2) 0.014(3) 0.008(2)
C15 0.030(3) 0.027(3) 0.030(3) 0.009(2) -0.001(2) 0.008(2)
C16 0.036(3) 0.036(3) 0.041(4) 0.014(3) -0.008(3) 0.009(3)
C17 0.052(4) 0.041(3) 0.028(3) 0.003(3) 0.026(3) 0.017(3)
C18 0.026(3) 0.042(3) 0.023(3) 0.010(2) 0.001(2) 0.003(2)
C19 0.044(4) 0.023(3) 0.033(3) 0.006(2) -0.007(3) -0.013(2)
C20 0.046(4) 0.042(3) 0.030(3) 0.013(3) -0.005(3) 0.012(3)
C21 0.054(4) 0.042(4) 0.032(3) 0.013(3) 0.010(3) 0.015(3)
C22 0.027(3) 0.048(4) 0.031(3) 0.016(3) 0.006(2) 0.016(2)
C23 0.044(4) 0.043(4) 0.032(3) 0.016(3) 0.000(3) 0.019(3)
C24 0.034(3) 0.037(3) 0.025(3) 0.003(2) 0.012(2) 0.005(2)
C25 0.035(3) 0.039(3) 0.037(3) 0.007(3) -0.008(3) -0.009(3)
C26 0.047(4) 0.037(3) 0.041(4) 0.016(3) -0.007(3) 0.013(3)
C27 0.034(3) 0.046(4) 0.034(3) 0.014(3) -0.002(3) 0.004(3)
C28 0.027(3) 0.036(3) 0.038(3) 0.017(3) 0.006(2) 0.006(2)
C29 0.024(3) 0.047(3) 0.030(3) 0.020(3) 0.001(2) 0.005(2)
C30 0.035(3) 0.049(4) 0.039(3) 0.015(3) 0.012(3) 0.015(3)
C31 0.034(3) 0.049(4) 0.026(3) 0.012(3) 0.007(2) 0.014(3)
C32 0.035(3) 0.028(3) 0.032(3) 0.012(2) 0.002(3) -0.005(2)
C33 0.055(4) 0.037(3) 0.032(3) 0.009(3) -0.003(3) 0.004(3)
C34 0.040(4) 0.040(4) 0.036(3) 0.015(3) 0.001(3) -0.002(3)
Cd1 0.0260(2) 0.0328(2) 0.0352(2) 0.00729(18) 0.00064(17) 0.00911(16)
Cd2 0.0257(3) 0.0271(3) 0.0326(3) 0.0056(2) -0.0034(2) 0.0045(2)
Cd3 0.0287(2) 0.0406(2) 0.0341(2) 0.00924(19) -0.00161(18) 0.00951(18)
Cd4 0.0253(3) 0.0290(3) 0.0348(3) 0.0039(2) -0.0021(2) 0.0057(2)
F1 0.050(2) 0.044(2) 0.044(2) 0.0137(17) -0.0060(18) 0.0151(17)
F2 0.040(2) 0.047(2) 0.047(2) 0.0119(18) -0.0103(17) 0.0192(17)
F3 0.041(2) 0.041(2) 0.043(2) 0.0173(17) 0.0002(17) -0.0033(16)
F4 0.038(2) 0.044(2) 0.047(2) 0.0137(17) 0.0224(17) 0.0161(16)
F5 0.049(2) 0.0416(19) 0.0275(17) 0.0057(15) 0.0146(16) 0.0153(16)
F6 0.045(2) 0.045(2) 0.047(2) 0.0180(18) 0.0187(18) 0.0093(17)
F7 0.046(2) 0.051(2) 0.0312(18) 0.0048(16) -0.0056(16) 0.0200(17)
F8 0.046(2) 0.044(2) 0.038(2) 0.0100(17) -0.0217(17) 0.0069(17)
F9 0.050(2) 0.045(2) 0.0335(19) 0.0153(16) 0.0113(17) 0.0125(17)
F10 0.046(2) 0.053(2) 0.0334(19) 0.0195(17) -0.0068(17) -0.0169(18)
F11 0.041(2) 0.040(2) 0.044(2) 0.0157(17) 0.0012(17) -0.0125(16)
F12 0.048(2) 0.048(2) 0.044(2) 0.0207(18) 0.0191(18) 0.0115(17)
O1 0.039(2) 0.038(2) 0.039(2) 0.009(2) 0.014(2) 0.0098(19)
O2 0.034(2) 0.024(2) 0.042(2) 0.0201(18) -0.0048(18) -0.0010(16)
O3 0.037(2) 0.029(2) 0.0251(19) 0.0065(16) -0.0038(17) 0.0111(17)
O4 0.036(2) 0.038(2) 0.034(2) 0.0205(18) 0.0133(18) 0.0136(18)
O5 0.028(2) 0.043(2) 0.033(2) 0.0070(19) 0.0003(17) 0.0139(18)
O6 0.029(2) 0.039(2) 0.030(2) 0.0014(18) -0.0069(17) 0.0099(17)
O7 0.051(3) 0.048(3) 0.044(3) 0.019(2) 0.014(2) 0.014(2)
O8 0.041(3) 0.044(2) 0.042(2) 0.014(2) -0.002(2) 0.014(2)
O9 0.032(2) 0.039(2) 0.037(2) 0.0096(19) -0.0046(18) 0.0094(18)
O10 0.034(2) 0.032(2) 0.031(2) 0.0114(17) 0.0090(18) 0.0064(17)
O11 0.039(2) 0.038(2) 0.040(2) -0.0063(19) -0.0019(19) 0.0207(19)
O1W 0.030(5) 0.049(5) 0.056(6) 0.006(4) 0.021(4) 0.013(4)
O2W 0.045(6) 0.051(6) 0.057(6) 0.019(5) 0.010(5) 0.017(4)

loop_
_atom_type_symbol
_atom_type_description
_atom_type_scat_dispersion_real
_atom_type_scat_dispersion_imag
_atom_type_scat_source
C C 0.0033 0.0016 'International Tables Vol C Tables 4.2.6.8 and 6.1.1.4'
H H 0.0000 0.0000 'International Tables Vol C Tables 4.2.6.8 and 6.1.1.4'
O O 0.0106 0.0060 'International Tables Vol C Tables 4.2.6.8 and 6.1.1.4'
F F 0.0171 0.0103 'International Tables Vol C Tables 4.2.6.8 and 6.1.1.4'
Cd Cd -0.8075 1.2024 'International Tables Vol C Tables 4.2.6.8 and 6.1.1.4'

loop_
_geom_angle_atom_site_label_1
_geom_angle_atom_site_label_2
_geom_angle_atom_site_label_3
_geom_angle
_geom_angle_site_symmetry_1
_geom_angle_site_symmetry_3
O2 C1 O1 121.1(5) . .
O2 C1 C2 118.2(5) . .
O1 C1 C2 120.7(6) . .
C3 C2 C7 117.8(5) . .
C3 C2 C1 124.0(6) . .
C7 C2 C1 118.1(5) . .
C2 C3 C4 121.1(5) . .
C2 C3 H3 119.5 . .
C4 C3 H3 119.5 . .
C5 C4 C3 120.8(5) . .
C5 C4 H4 119.6 . .
C3 C4 H4 119.6 . .
C6 C5 C4 118.6(5) . .
C6 C5 C8 122.9(5) . .
C4 C5 C8 118.5(5) . .
C5 C6 C7 120.8(6) . .
C5 C6 H6 119.6 . .
C7 C6 H6 119.6 . .
C2 C7 C6 120.9(5) . .
C2 C7 H7 119.6 . .
C6 C7 H7 119.6 . .
C17 C8 C9 114.8(5) . .
C17 C8 C16 111.1(5) . .
C9 C8 C16 104.4(4) . .
C17 C8 C5 106.0(5) . .
C9 C8 C5 111.4(5) . .
C16 C8 C5 109.2(5) . .
C14 C9 C10 118.0(5) . .
C14 C9 C8 121.6(5) . .
C10 C9 C8 119.7(5) . .
C11 C10 C9 120.9(5) . .
C11 C10 H10 119.5 . .
C9 C10 H10 119.5 . .
C10 C11 C12 120.6(5) . .
C10 C11 H11 119.7 . .
C12 C11 H11 119.7 . .
C13 C12 C11 119.0(5) . .
C13 C12 C15 119.4(6) . .
C11 C12 C15 121.7(5) . .
C12 C13 C14 120.5(6) . .
C12 C13 H13 119.7 . .
C14 C13 H13 119.7 . .
C9 C14 C13 120.8(5) . .
C9 C14 H14 119.6 . .
C13 C14 H14 119.6 . .
O4 C15 O3 124.0(5) . .
O4 C15 C12 119.7(5) . .
O3 C15 C12 116.4(5) . .
F2 C16 F1 108.2(5) . .
F2 C16 F3 109.6(5) . .
F1 C16 F3 104.1(5) . .
F2 C16 C8 112.3(5) . .
F1 C16 C8 111.1(5) . .
F3 C16 C8 111.2(5) . .
F5 C17 F6 109.1(5) . .
F5 C17 F4 107.6(5) . .
F6 C17 F4 103.7(5) . .
F5 C17 C8 112.0(5) . .
F6 C17 C8 112.6(5) . .
F4 C17 C8 111.5(5) . .
O6 C18 O5 122.1(5) . .
O6 C18 C19 119.3(5) . .
O5 C18 C19 118.2(5) . .
O6 C18 Cd3 58.7(3) . .
O5 C18 Cd3 64.2(3) . .
C19 C18 Cd3 176.8(4) . .
C20 C19 C24 120.0 . .
C20 C19 C18 123.4(3) . .
C24 C19 C18 116.5(3) . .
C19 C20 C21 120.0 . .
C19 C20 H20 120.0 . .
C21 C20 H20 120.0 . .
C20 C21 C22 120.0 . .
C20 C21 H21 120.0 . .
C22 C21 H21 120.0 . .
C23 C22 C21 120.0 . .
C23 C22 C25 118.3(3) . .
C21 C22 C25 121.6(3) . .
C22 C23 C24 120.0 . .
C22 C23 H23 120.0 . .
C24 C23 H23 120.0 . .
C23 C24 C19 120.0 . .
C23 C24 H24 120.0 . .
C19 C24 H24 120.0 . .
C22 C25 C33 114.7(5) . .
C22 C25 C26 111.1(4) . .
C33 C25 C26 105.2(5) . .
C22 C25 C34 106.4(5) . .
C33 C25 C34 108.2(5) . .
C26 C25 C34 111.3(5) . .
C27 C26 C31 120.0 . .
C27 C26 C25 123.5(3) . .
C31 C26 C25 116.5(3) . .
C28 C27 C26 120.0 . .
C28 C27 H27 120.0 . .
C26 C27 H27 120.0 . .
C29 C28 C27 120.0 . .
C29 C28 H28 120.0 . .
C27 C28 H28 120.0 . .
C28 C29 C30 120.0 . .
C28 C29 C32 119.5(3) . .
C30 C29 C32 120.5(3) . .
C29 C30 C31 120.0 . .
C29 C30 H30 120.0 . .
C31 C30 H30 120.0 . .
C30 C31 C26 120.0 . .
C30 C31 H31 120.0 . .
C26 C31 H31 120.0 . .
O7 C32 O8 126.5(6) . .
O7 C32 C29 117.8(5) . .
O8 C32 C29 115.7(5) . .
F8 C33 F7 106.9(5) . .
F8 C33 F9 107.9(5) . .
F7 C33 F9 107.3(5) . .
F8 C33 C25 113.1(6) . .
F7 C33 C25 110.5(5) . .
F9 C33 C25 110.9(5) . .
F12 C34 F10 108.0(6) . .
F12 C34 F11 108.0(6) . .
F10 C34 F11 106.9(5) . .
F12 C34 C25 111.3(5) . .
F10 C34 C25 109.1(6) . .
F11 C34 C25 113.2(5) . .
O8 Cd1 O10 95.65(16) 2_666 .
O8 Cd1 O2 163.27(16) 2_666 1_455
O10 Cd1 O2 94.75(15) . 1_455
O8 Cd1 O6 88.78(16) 2_666 1_455
O10 Cd1 O6 167.56(14) . 1_455
O2 Cd1 O6 83.79(15) 1_455 1_455
O8 Cd1 O3 84.39(14) 2_666 1_445
O10 Cd1 O3 87.31(15) . 1_445
O2 Cd1 O3 109.18(14) 1_455 1_445
O6 Cd1 O3 81.54(14) 1_455 1_445
O8 Cd1 O11 89.16(16) 2_666 .
O10 Cd1 O11 86.50(15) . .
O2 Cd1 O11 78.43(14) 1_455 .
O6 Cd1 O11 105.23(14) 1_455 .
O3 Cd1 O11 170.58(14) 1_445 .
O10 Cd2 O10 180.0(3) . 2_565
O10 Cd2 O9 99.45(15) . 2_565
O10 Cd2 O9 80.55(15) 2_565 2_565
O10 Cd2 O9 80.55(15) . .
O10 Cd2 O9 99.45(15) 2_565 .
O9 Cd2 O9 180.0(2) 2_565 .
O10 Cd2 O4 90.46(14) . 2_675
O10 Cd2 O4 89.54(14) 2_565 2_675
O9 Cd2 O4 79.09(15) 2_565 2_675
O9 Cd2 O4 100.91(15) . 2_675
O10 Cd2 O4 89.54(14) . 1_445
O10 Cd2 O4 90.46(14) 2_565 1_445
O9 Cd2 O4 100.91(15) 2_565 1_445
O9 Cd2 O4 79.09(15) . 1_445
O4 Cd2 O4 180.00(16) 2_675 1_445
O10 Cd2 Cd3 40.28(10) . .
O10 Cd2 Cd3 139.72(10) 2_565 .
O9 Cd2 Cd3 139.61(11) 2_565 .
O9 Cd2 Cd3 40.39(11) . .
O4 Cd2 Cd3 99.86(10) 2_675 .
O4 Cd2 Cd3 80.14(10) 1_445 .
O10 Cd2 Cd3 139.72(10) . 2_565
O10 Cd2 Cd3 40.28(10) 2_565 2_565
O9 Cd2 Cd3 40.39(11) 2_565 2_565
O9 Cd2 Cd3 139.61(11) . 2_565
O4 Cd2 Cd3 80.14(10) 2_675 2_565
O4 Cd2 Cd3 99.86(10) 1_445 2_565
Cd3 Cd2 Cd3 180.000(16) . 2_565
O7 Cd3 O10 109.15(17) 2_666 .
O7 Cd3 O9 103.62(17) 2_666 .
O10 Cd3 O9 83.36(15) . .
O7 Cd3 O6 84.41(17) 2_666 .
O10 Cd3 O6 150.41(14) . .
O9 Cd3 O6 119.86(15) . .
O7 Cd3 O5 90.28(16) 2_666 .
O10 Cd3 O5 97.95(14) . .
O9 Cd3 O5 164.84(15) . .
O6 Cd3 O5 54.70(14) . .
O7 Cd3 O1 159.41(17) 2_666 .
O10 Cd3 O1 91.28(15) . .
O9 Cd3 O1 75.54(15) . .
O6 Cd3 O1 78.59(15) . .
O5 Cd3 O1 89.32(14) . .
O7 Cd3 C18 84.54(18) 2_666 .
O10 Cd3 C18 125.61(17) . .
O9 Cd3 C18 146.04(17) . .
O6 Cd3 C18 26.99(16) . .
O5 Cd3 C18 27.92(16) . .
O1 Cd3 C18 85.51(16) . .
O7 Cd3 Cd2 109.61(13) 2_666 .
O10 Cd3 Cd2 41.35(10) . .
O9 Cd3 Cd2 42.14(11) . .
O6 Cd3 Cd2 158.36(11) . .
O5 Cd3 Cd2 138.19(10) . .
O1 Cd3 Cd2 83.86(11) . .
C18 Cd3 Cd2 162.73(13) . .
O7 Cd3 H10B 126.0 2_666 .
O10 Cd3 H10B 22.4 . .
O9 Cd3 H10B 93.2 . .
O6 Cd3 H10B 129.7 . .
O5 Cd3 H10B 83.2 . .
O1 Cd3 H10B 74.3 . .
C18 Cd3 H10B 108.7 . .
Cd2 Cd3 H10B 55.2 . .
O9 Cd4 O9 180.0 2_665 .
O9 Cd4 O3 89.15(15) 2_665 2_675
O9 Cd4 O3 90.85(15) . 2_675
O9 Cd4 O3 90.85(15) 2_665 1_545
O9 Cd4 O3 89.15(15) . 1_545
O3 Cd4 O3 180.00(18) 2_675 1_545
O9 Cd4 O1 101.01(15) 2_665 .
O9 Cd4 O1 78.99(15) . .
O3 Cd4 O1 97.55(15) 2_675 .
O3 Cd4 O1 82.45(15) 1_545 .
O9 Cd4 O1 78.99(15) 2_665 2_665
O9 Cd4 O1 101.01(15) . 2_665
O3 Cd4 O1 82.45(15) 2_675 2_665
O3 Cd4 O1 97.55(15) 1_545 2_665
O1 Cd4 O1 180.0(3) . 2_665
C1 O1 Cd4 146.7(4) . .
C1 O1 Cd3 115.7(4) . .
Cd4 O1 Cd3 92.29(14) . .
C1 O2 Cd1 118.1(3) . 1_655
C15 O3 Cd4 121.9(3) . 1_565
C15 O3 Cd1 117.4(3) . 1_665
Cd4 O3 Cd1 113.75(15) 1_565 1_665
C15 O4 Cd2 118.4(4) . 1_665
C18 O5 Cd3 87.9(3) . .
C18 O6 Cd1 121.3(4) . 1_655
C18 O6 Cd3 94.4(3) . .
Cd1 O6 Cd3 119.02(18) 1_655 .
C32 O7 Cd3 124.1(4) . 2_666
C32 O8 Cd1 146.3(4) . 2_666
Cd4 O9 Cd3 105.83(16) . .
Cd4 O9 Cd2 114.94(18) . .
Cd3 O9 Cd2 97.46(17) . .
Cd4 O9 H9A 112.6 . .
Cd3 O9 H9A 112.5 . .
Cd2 O9 H9A 112.4 . .
Cd1 O10 Cd3 111.34(17) . .
Cd1 O10 Cd2 118.05(17) . .
Cd3 O10 Cd2 98.37(15) . .
Cd1 O10 H10B 120.0 . .
Cd3 O10 H10B 72.3 . .
Cd2 O10 H10B 120.4 . .
Cd1 O11 H11C 97.5 . .
Cd1 O11 H11A 118.6 . .
H11C O11 H11A 97.8 . .
H1X O1W H1Y 109.5 . .
O2W O2W H2X 85.3 2_666 .
O2W O2W H2Y 63.3 2_666 .
H2X O2W H2Y 109.5 . .

loop_
_geom_bond_atom_site_label_1
_geom_bond_atom_site_label_2
_geom_bond_distance
_geom_bond_site_symmetry_2
C1 O2 1.269(7) .
C1 O1 1.282(7) .
C1 C2 1.438(8) .
C2 C3 1.366(8) .
C2 C7 1.383(9) .
C3 C4 1.396(8) .
C3 H3 0.9300 .
C4 C5 1.386(8) .
C4 H4 0.9300 .
C5 C6 1.343(8) .
C5 C8 1.571(8) .
C6 C7 1.412(9) .
C6 H6 0.9300 .
C7 H7 0.9300 .
C8 C17 1.522(8) .
C8 C9 1.535(8) .
C8 C16 1.571(8) .
C9 C14 1.372(8) .
C9 C10 1.429(8) .
C10 C11 1.352(8) .
C10 H10 0.9300 .
C11 C12 1.402(8) .
C11 H11 0.9300 .
C12 C13 1.378(9) .
C12 C15 1.496(8) .
C13 C14 1.397(8) .
C13 H13 0.9300 .
C14 H14 0.9300 .
C15 O4 1.217(7) .
C15 O3 1.284(7) .
C16 F2 1.293(8) .
C16 F1 1.342(7) .
C16 F3 1.352(7) .
C17 F5 1.309(8) .
C17 F6 1.344(7) .
C17 F4 1.363(7) .
C18 O6 1.236(7) .
C18 O5 1.273(7) .
C18 C19 1.503(6) .
C18 Cd3 2.717(5) .
C19 C20 1.3900 .
C19 C24 1.3900 .
C20 C21 1.3900 .
C20 H20 0.9300 .
C21 C22 1.3900 .
C21 H21 0.9300 .
C22 C23 1.3900 .
C22 C25 1.540(6) .
C23 C24 1.3900 .
C23 H23 0.9300 .
C24 H24 0.9300 .
C25 C33 1.544(9) .
C25 C26 1.564(7) .
C25 C34 1.587(10) .
C26 C27 1.3900 .
C26 C31 1.3900 .
C27 C28 1.3900 .
C27 H27 0.9300 .
C28 C29 1.3900 .
C28 H28 0.9300 .
C29 C30 1.3900 .
C29 C32 1.495(6) .
C30 C31 1.3900 .
C30 H30 0.9300 .
C31 H31 0.9300 .
C32 O7 1.257(8) .
C32 O8 1.258(8) .
C33 F8 1.310(7) .
C33 F7 1.329(8) .
C33 F9 1.349(7) .
C34 F12 1.305(8) .
C34 F10 1.321(7) .
C34 F11 1.325(7) .
Cd1 O8 2.223(4) 2_666
Cd1 O10 2.225(4) .
Cd1 O2 2.252(4) 1_455
Cd1 O6 2.310(4) 1_455
Cd1 O3 2.366(4) 1_445
Cd1 O11 2.392(4) .
Cd2 O10 2.273(4) .
Cd2 O10 2.273(4) 2_565
Cd2 O9 2.304(4) 2_565
Cd2 O9 2.304(4) .
Cd2 O4 2.354(4) 2_675
Cd2 O4 2.354(4) 1_445
Cd2 Cd3 3.4047(5) .
Cd2 Cd3 3.4047(5) 2_565
Cd3 O7 2.196(4) 2_666
Cd3 O10 2.225(4) .
Cd3 O9 2.225(4) .
Cd3 O6 2.327(4) .
Cd3 O5 2.447(4) .
Cd3 O1 2.474(4) .
Cd3 H10B 2.1264 .
Cd4 O9 2.156(4) 2_665
Cd4 O9 2.156(4) .
Cd4 O3 2.331(4) 2_675
Cd4 O3 2.331(4) 1_545
Cd4 O1 2.372(4) .
Cd4 O1 2.372(4) 2_665
O2 Cd1 2.252(4) 1_655
O3 Cd4 2.331(4) 1_565
O3 Cd1 2.366(4) 1_665
O4 Cd2 2.354(4) 1_665
O6 Cd1 2.310(4) 1_655
O7 Cd3 2.196(4) 2_666
O8 Cd1 2.223(4) 2_666
O9 H9A 0.8499 .
O10 H10B 0.8500 .
O11 H11C 0.8501 .
O11 H11A 0.8500 .
O1W H1X 0.8500 .
O1W H1Y 0.8499 .
O2W O2W 1.255(19) 2_666
O2W H2X 0.8500 .
O2W H2Y 0.8500 .
